data_7101274
loop_
_publ_author_name
W.Piers
'Robert McDonald'
'Darryl J. Morrison'
'Masood Parvez'
'Susanne D. Riegel'

_publ_section_title
;
2,2'-Disubstituted F12Binaphthyl Derivatives:
Stannanes, Boranes, and (R)-F12BINOL
;
_journal_issue 27
_journal_name_full 'Chemical Communications'
_journal_paper_doi 10.1039/b605716k
_journal_year 2006
_chemical_absolute_configuration syn
_chemical_formula_moiety 'C30 H14 F12 O8'
_chemical_formula_sum 'C30 H14 F12 O8'
_chemical_formula_weight 730.41
_chemical_name_common
;
(R)-(-)-bis((S)-2acetoxypropionato)-
3,3',4,4',5,5',6,6',7,7',8,8'-dodecafluoro-1,1'-binaphthyl
;
_chemical_name_systematic
;
?
;
_space_group_IT_number 4
_symmetry_cell_setting monoclinic
_symmetry_space_group_name_Hall 'P 2yb'
_symmetry_space_group_name_H-M 'P 1 21 1'
_atom_sites_solution_hydrogens geom
_atom_sites_solution_primary direct
_atom_sites_solution_secondary difmap
_audit_creation_method SHELXL-97
_cell_angle_alpha 90.00
_cell_angle_beta 99.4442(17)
_cell_angle_gamma 90.00
_cell_formula_units_Z 2
_cell_length_a 10.1781(12)
_cell_length_b 12.7075(15)
_cell_length_c 11.4937(14)
_cell_measurement_reflns_used 4769
_cell_measurement_temperature 193(2)
_cell_measurement_theta_max 26.25
_cell_measurement_theta_min 2.41
_cell_volume 1466.4(3)
_computing_cell_refinement 'Bruker SAINT (Bruker, 1997)'
_computing_data_collection 'Bruker SMART (Bruker, 1997)'
_computing_data_reduction 'Bruker SAINT (Bruker, 1997)'
_computing_molecular_graphics 'Bruker SHELXTL (Bruker, 1997)'
_computing_publication_material 'Bruker SHELXTL (Bruker, 1997)'
_computing_structure_refinement 'SHELXL-97 (Sheldrick, 1997)'
_computing_structure_solution 'SHELXS-97 (Sheldrick, 1990)'
_diffrn_ambient_temperature 193(2)
_diffrn_detector_area_resol_mean 8.192
_diffrn_measured_fraction_theta_full 1.000
_diffrn_measured_fraction_theta_max 1.000
_diffrn_measurement_device_type 'Bruker PLATFORM diffractometer/SMART 1000 CCD area detector'
_diffrn_measurement_method '\w scans'
_diffrn_radiation_monochromator graphite
_diffrn_radiation_source 'fine-focus sealed tube'
_diffrn_radiation_type MoK\a
_diffrn_radiation_wavelength 0.71073
_diffrn_reflns_av_R_equivalents 0.0230
_diffrn_reflns_av_sigmaI/netI 0.0328
_diffrn_reflns_limit_h_max 12
_diffrn_reflns_limit_h_min -12
_diffrn_reflns_limit_k_max 15
_diffrn_reflns_limit_k_min -15
_diffrn_reflns_limit_l_max 14
_diffrn_reflns_limit_l_min -14
_diffrn_reflns_number 11649
_diffrn_reflns_theta_full 26.38
_diffrn_reflns_theta_max 26.38
_diffrn_reflns_theta_min 1.80
_diffrn_standards_decay_% 0
_diffrn_standards_interval_time 0
_diffrn_standards_number 0
_exptl_absorpt_coefficient_mu 0.168
_exptl_absorpt_correction_T_max 0.9498
_exptl_absorpt_correction_T_min 0.9313
_exptl_absorpt_correction_type multi-scan
_exptl_absorpt_process_details 'SADABS (Sheldrick, 1996)'
_exptl_crystal_colour colorless
_exptl_crystal_density_diffrn 1.654
_exptl_crystal_density_method 'not measured'
_exptl_crystal_description prism
_exptl_crystal_F_000 732
_exptl_crystal_size_max 0.43
_exptl_crystal_size_mid 0.32
_exptl_crystal_size_min 0.31
_refine_diff_density_max 0.178
_refine_diff_density_min -0.172
_refine_diff_density_rms 0.048
_refine_ls_abs_structure_details 'Flack H D (1983), Acta Cryst. A39, 876-881'
_refine_ls_abs_structure_Flack 0.0(4)
_refine_ls_extinction_method none
_refine_ls_goodness_of_fit_ref 1.064
_refine_ls_hydrogen_treatment constr
_refine_ls_matrix_type full
_refine_ls_number_parameters 453
_refine_ls_number_reflns 5994
_refine_ls_number_restraints 1
_refine_ls_restrained_S_all 1.064
_refine_ls_R_factor_all 0.0378
_refine_ls_R_factor_gt 0.0316
_refine_ls_shift/su_max 0.001
_refine_ls_shift/su_mean 0.000
_refine_ls_structure_factor_coef Fsqd
_refine_ls_weighting_details 'calc w=1/[\s^2^(Fo^2^)+(0.0423P)^2^+0.1768P] where P=(Fo^2^+2Fc^2^)/3'
_refine_ls_weighting_scheme calc
_refine_ls_wR_factor_gt 0.0798
_refine_ls_wR_factor_ref 0.0837
_reflns_number_gt 5341
_reflns_number_total 5994
_reflns_threshold_expression I>2\s(I)
_cod_data_source_file b605716k.txt
_cod_depositor_comments
;
The following automatic conversions were performed:
'_symmetry_cell_setting' value 'Monoclinic' changed to 'monoclinic'
according to '/home/saulius/struct/CIF-dictionaries/cif_core.dic'
dictionary named 'cif_core.dic' version 2.4.1 from 2010-06-29.

Automatic conversion script
Id: cif_fix_enum 1527 2010-12-29 10:47:43Z saulius 
;
_cod_original_sg_symbol_H-M 'P 21'
_cod_database_code 7101274

loop_
_symmetry_equiv_pos_as_xyz
'x, y, z'
'-x, y+1/2, -z'

loop_
_atom_site_label
_atom_site_type_symbol
_atom_site_fract_x
_atom_site_fract_y
_atom_site_fract_z
_atom_site_U_iso_or_equiv
_atom_site_adp_type
_atom_site_occupancy
_atom_site_symmetry_multiplicity
_atom_site_calc_flag
_atom_site_refinement_flags
F13 F 0.32689(14) -0.23974(9) 0.15485(12) 0.0508(3) Uani 1 1 d .
F14 F 0.51280(13) -0.21163(10) 0.01843(11) 0.0497(3) Uani 1 1 d .
F16 F 0.67940(12) -0.09072(9) -0.05818(10) 0.0422(3) Uani 1 1 d .
F17 F 0.81499(12) 0.08932(11) -0.04227(11) 0.0465(3) Uani 1 1 d .
F18 F 0.77446(14) 0.23701(11) 0.11669(13) 0.0564(4) Uani 1 1 d .
F19 F 0.59486(13) 0.20887(10) 0.25878(11) 0.0494(3) Uani 1 1 d .
F23 F 0.14207(13) 0.31270(11) 0.29006(12) 0.0555(3) Uani 1 1 d .
F24 F 0.18449(14) 0.29927(12) 0.52487(12) 0.0592(4) Uani 1 1 d .
F26 F 0.30811(16) 0.21340(13) 0.71452(11) 0.0649(4) Uani 1 1 d .
F27 F 0.49136(17) 0.07782(15) 0.81660(10) 0.0741(5) Uani 1 1 d .
F28 F 0.63683(16) -0.03654(14) 0.68637(12) 0.0711(4) Uani 1 1 d .
F29 F 0.59549(12) -0.02308(11) 0.45231(10) 0.0493(3) Uani 1 1 d .
O1 O 0.25993(13) -0.08855(10) 0.29587(11) 0.0342(3) Uani 1 1 d .
O2 O 0.38429(15) -0.19626(15) 0.42507(15) 0.0579(4) Uani 1 1 d .
O3 O 0.03850(13) -0.13336(12) 0.36521(12) 0.0411(3) Uani 1 1 d .
O4 O 0.10478(17) 0.00336(14) 0.48365(14) 0.0561(4) Uani 1 1 d .
O5 O 0.27587(13) 0.19317(11) 0.15435(11) 0.0345(3) Uani 1 1 d .
O6 O 0.08233(17) 0.10435(16) 0.13291(13) 0.0612(5) Uani 1 1 d .
O7 O 0.08706(15) 0.12394(12) -0.11686(12) 0.0456(4) Uani 1 1 d .
O8 O 0.2598(2) 0.01892(15) -0.04921(16) 0.0680(5) Uani 1 1 d .
C1 C 0.2788(2) -0.16071(16) 0.38446(17) 0.0377(4) Uani 1 1 d .
C2 C 0.1487(2) -0.19309(18) 0.42254(18) 0.0426(5) Uani 1 1 d .
H2 H 0.1562 -0.1850 0.5099 0.051 Uiso 1 1 calc R
C3 C 0.1205(3) -0.3079(2) 0.3886(3) 0.0626(7) Uani 1 1 d .
H3A H 0.0374 -0.3301 0.4139 0.075 Uiso 1 1 calc R
H3B H 0.1940 -0.3520 0.4271 0.075 Uiso 1 1 calc R
H3C H 0.1120 -0.3155 0.3028 0.075 Uiso 1 1 calc R
C4 C 0.0271(2) -0.03415(19) 0.40461(18) 0.0439(5) Uani 1 1 d .
C5 C -0.0908(3) 0.0189(2) 0.3367(2) 0.0580(6) Uani 1 1 d .
H5A H -0.1005 0.0890 0.3698 0.070 Uiso 1 1 calc R
H5B H -0.1708 -0.0228 0.3413 0.070 Uiso 1 1 calc R
H5C H -0.0792 0.0256 0.2540 0.070 Uiso 1 1 calc R
C6 C 0.1593(2) 0.15652(17) 0.09201(17) 0.0397(5) Uani 1 1 d .
C7 C 0.1435(2) 0.20122(18) -0.03260(16) 0.0407(5) Uani 1 1 d .
H7 H 0.2322 0.2241 -0.0502 0.049 Uiso 1 1 calc R
C8 C 0.0486(2) 0.29372(19) -0.0450(2) 0.0508(5) Uani 1 1 d .
H8A H 0.0389 0.3216 -0.1255 0.061 Uiso 1 1 calc R
H8B H 0.0839 0.3488 0.0112 0.061 Uiso 1 1 calc R
H8C H -0.0385 0.2707 -0.0288 0.061 Uiso 1 1 calc R
C9 C 0.1600(3) 0.0358(2) -0.11982(19) 0.0534(6) Uani 1 1 d .
C10 C 0.1025(4) -0.0341(2) -0.2189(2) 0.0834(10) Uani 1 1 d .
H10A H 0.1485 -0.1021 -0.2109 0.100 Uiso 1 1 calc R
H10B H 0.1136 -0.0015 -0.2940 0.100 Uiso 1 1 calc R
H10C H 0.0075 -0.0448 -0.2172 0.100 Uiso 1 1 calc R
C11 C 0.43321(17) 0.02320(14) 0.24775(14) 0.0281(4) Uani 1 1 d .
C12 C 0.36728(18) -0.07058(14) 0.23757(15) 0.0310(4) Uani 1 1 d .
C13 C 0.3964(2) -0.14975(15) 0.16091(17) 0.0362(4) Uani 1 1 d .
C14 C 0.4897(2) -0.13460(15) 0.09147(16) 0.0345(4) Uani 1 1 d .
C15 C 0.56102(18) -0.03938(15) 0.09580(14) 0.0290(4) Uani 1 1 d .
C16 C 0.65720(18) -0.01976(15) 0.02223(14) 0.0313(4) Uani 1 1 d .
C17 C 0.72612(18) 0.07156(16) 0.02917(16) 0.0340(4) Uani 1 1 d .
C18 C 0.7034(2) 0.14836(16) 0.11046(17) 0.0375(4) Uani 1 1 d .
C19 C 0.61121(19) 0.13293(15) 0.18139(16) 0.0330(4) Uani 1 1 d .
C20 C 0.53459(18) 0.04026(14) 0.17676(14) 0.0280(4) Uani 1 1 d .
C21 C 0.38650(17) 0.10427(14) 0.32612(14) 0.0283(3) Uani 1 1 d .
C22 C 0.29760(18) 0.17750(15) 0.27601(15) 0.0315(4) Uani 1 1 d .
C23 C 0.2310(2) 0.24383(16) 0.34425(18) 0.0383(4) Uani 1 1 d .
C24 C 0.2534(2) 0.23568(17) 0.46385(18) 0.0393(4) Uani 1 1 d .
C25 C 0.34656(19) 0.16448(16) 0.52179(16) 0.0344(4) Uani 1 1 d .
C26 C 0.3744(2) 0.15390(19) 0.64609(18) 0.0449(5) Uani 1 1 d .
C27 C 0.4668(2) 0.0864(2) 0.69847(17) 0.0498(5) Uani 1 1 d .
C28 C 0.5412(2) 0.0263(2) 0.63183(18) 0.0484(5) Uani 1 1 d .
C29 C 0.5169(2) 0.03292(17) 0.51180(17) 0.0378(4) Uani 1 1 d .
C30 C 0.41717(17) 0.09931(15) 0.45216(15) 0.0304(4) Uani 1 1 d .

loop_
_atom_site_aniso_label
_atom_site_aniso_U_11
_atom_site_aniso_U_22
_atom_site_aniso_U_33
_atom_site_aniso_U_23
_atom_site_aniso_U_13
_atom_site_aniso_U_12
F13 0.0610(8) 0.0369(6) 0.0594(7) -0.0113(6) 0.0243(6) -0.0164(6)
F14 0.0610(8) 0.0409(7) 0.0525(7) -0.0180(6) 0.0252(6) -0.0059(6)
F16 0.0507(7) 0.0435(6) 0.0359(6) -0.0028(5) 0.0169(5) 0.0086(5)
F17 0.0425(6) 0.0536(7) 0.0484(6) 0.0091(6) 0.0224(5) 0.0002(6)
F18 0.0599(8) 0.0478(7) 0.0672(8) -0.0072(6) 0.0275(7) -0.0208(6)
F19 0.0571(7) 0.0424(7) 0.0529(7) -0.0175(6) 0.0215(6) -0.0152(6)
F23 0.0534(7) 0.0515(7) 0.0594(8) 0.0007(6) 0.0029(6) 0.0226(6)
F24 0.0611(8) 0.0657(9) 0.0546(7) -0.0179(7) 0.0211(6) 0.0177(7)
F26 0.0767(9) 0.0854(11) 0.0363(6) -0.0192(7) 0.0209(6) 0.0050(8)
F27 0.0898(11) 0.1067(13) 0.0230(6) 0.0014(7) 0.0014(6) 0.0002(10)
F28 0.0754(10) 0.0911(11) 0.0398(7) 0.0134(7) -0.0109(7) 0.0238(9)
F29 0.0468(7) 0.0621(8) 0.0374(6) 0.0005(6) 0.0021(5) 0.0186(6)
O1 0.0335(7) 0.0350(7) 0.0359(6) 0.0031(5) 0.0111(5) -0.0011(5)
O2 0.0435(9) 0.0709(11) 0.0599(10) 0.0262(9) 0.0102(8) 0.0070(8)
O3 0.0357(7) 0.0515(8) 0.0375(7) 0.0041(6) 0.0106(6) -0.0055(6)
O4 0.0596(10) 0.0608(11) 0.0479(8) -0.0085(8) 0.0085(8) -0.0015(8)
O5 0.0361(7) 0.0384(7) 0.0275(6) 0.0059(5) 0.0010(5) -0.0023(6)
O6 0.0548(9) 0.0877(13) 0.0392(8) 0.0188(9) 0.0018(7) -0.0297(9)
O7 0.0520(9) 0.0500(9) 0.0309(7) 0.0058(6) -0.0049(6) -0.0119(7)
O8 0.0784(13) 0.0608(11) 0.0575(10) -0.0009(9) -0.0106(9) 0.0091(10)
C1 0.0402(11) 0.0378(10) 0.0358(9) 0.0054(8) 0.0088(8) -0.0006(8)
C2 0.0423(11) 0.0505(12) 0.0365(10) 0.0091(9) 0.0107(9) -0.0020(10)
C3 0.0622(15) 0.0488(14) 0.0789(17) 0.0131(13) 0.0183(13) -0.0075(12)
C4 0.0426(11) 0.0544(13) 0.0385(10) 0.0032(10) 0.0179(9) -0.0001(10)
C5 0.0536(14) 0.0716(17) 0.0512(13) 0.0094(12) 0.0160(11) 0.0103(13)
C6 0.0412(11) 0.0451(11) 0.0316(9) 0.0050(8) 0.0022(8) -0.0057(9)
C7 0.0419(11) 0.0494(12) 0.0296(9) 0.0075(9) 0.0027(8) -0.0116(9)
C8 0.0500(13) 0.0539(13) 0.0456(11) 0.0103(10) -0.0006(10) -0.0066(11)
C9 0.0740(16) 0.0476(13) 0.0357(10) 0.0077(9) 0.0006(11) -0.0085(12)
C10 0.130(3) 0.0531(16) 0.0562(15) -0.0004(13) -0.0158(17) -0.0088(18)
C11 0.0298(9) 0.0294(9) 0.0244(7) 0.0000(7) 0.0023(6) 0.0011(7)
C12 0.0316(9) 0.0347(10) 0.0278(8) 0.0028(7) 0.0080(7) -0.0004(7)
C13 0.0396(10) 0.0299(9) 0.0394(10) -0.0028(8) 0.0071(8) -0.0070(8)
C14 0.0394(10) 0.0320(9) 0.0328(9) -0.0056(8) 0.0081(8) 0.0028(8)
C15 0.0301(8) 0.0315(9) 0.0244(8) 0.0015(7) 0.0012(7) 0.0033(7)
C16 0.0330(9) 0.0366(10) 0.0244(8) 0.0014(7) 0.0046(7) 0.0075(8)
C17 0.0292(9) 0.0425(11) 0.0317(8) 0.0079(8) 0.0087(7) 0.0037(8)
C18 0.0378(10) 0.0354(10) 0.0398(10) 0.0036(8) 0.0076(8) -0.0067(8)
C19 0.0347(10) 0.0323(10) 0.0318(9) -0.0043(7) 0.0045(7) 0.0000(8)
C20 0.0289(8) 0.0320(9) 0.0222(7) 0.0021(7) 0.0016(6) 0.0022(7)
C21 0.0296(8) 0.0309(9) 0.0250(8) -0.0018(7) 0.0060(7) -0.0033(7)
C22 0.0330(9) 0.0352(10) 0.0262(8) -0.0002(7) 0.0043(7) -0.0034(8)
C23 0.0355(10) 0.0348(10) 0.0439(10) -0.0016(8) 0.0041(8) 0.0069(8)
C24 0.0375(10) 0.0420(11) 0.0408(10) -0.0123(9) 0.0134(9) 0.0009(9)
C25 0.0345(10) 0.0390(10) 0.0304(9) -0.0063(8) 0.0072(7) -0.0053(8)
C26 0.0476(12) 0.0582(13) 0.0311(9) -0.0129(9) 0.0134(9) -0.0077(10)
C27 0.0566(13) 0.0682(15) 0.0230(8) 0.0007(10) 0.0013(9) -0.0065(12)
C28 0.0498(12) 0.0601(14) 0.0315(9) 0.0074(10) -0.0046(9) 0.0009(11)
C29 0.0369(10) 0.0442(11) 0.0312(9) -0.0007(8) 0.0026(8) 0.0002(9)
C30 0.0312(9) 0.0348(9) 0.0250(8) -0.0028(7) 0.0041(7) -0.0053(8)

loop_
_atom_type_symbol
_atom_type_description
_atom_type_scat_dispersion_real
_atom_type_scat_dispersion_imag
_atom_type_scat_source
C C 0.0033 0.0016 'International Tables Vol C Tables 4.2.6.8 and 6.1.1.4'
H H 0.0000 0.0000 'International Tables Vol C Tables 4.2.6.8 and 6.1.1.4'
O O 0.0106 0.0060 'International Tables Vol C Tables 4.2.6.8 and 6.1.1.4'
F F 0.0171 0.0103 'International Tables Vol C Tables 4.2.6.8 and 6.1.1.4'

loop_
_geom_angle_atom_site_label_1
_geom_angle_atom_site_label_2
_geom_angle_atom_site_label_3
_geom_angle
C1 O1 C12 116.46(14)
C4 O3 C2 116.54(17)
C6 O5 C22 117.35(14)
C9 O7 C7 115.19(17)
O2 C1 O1 123.93(18)
O2 C1 C2 123.98(18)
O1 C1 C2 112.07(16)
O3 C2 C1 112.36(16)
O3 C2 C3 106.91(19)
C1 C2 C3 108.76(19)
O4 C4 O3 122.8(2)
O4 C4 C5 126.4(2)
O3 C4 C5 110.8(2)
O6 C6 O5 124.01(18)
O6 C6 C7 127.48(18)
O5 C6 C7 108.35(16)
O7 C7 C8 106.87(17)
O7 C7 C6 110.41(17)
C8 C7 C6 110.20(18)
O8 C9 O7 122.4(2)
O8 C9 C10 126.1(3)
O7 C9 C10 111.5(2)
C12 C11 C20 118.27(16)
C12 C11 C21 116.94(15)
C20 C11 C21 124.62(16)
C11 C12 O1 121.10(16)
C11 C12 C13 122.00(16)
O1 C12 C13 116.69(16)
F13 C13 C14 120.48(17)
F13 C13 C12 118.75(17)
C14 C13 C12 120.74(17)
F14 C14 C13 118.69(17)
F14 C14 C15 120.65(16)
C13 C14 C15 120.65(17)
C14 C15 C16 122.19(16)
C14 C15 C20 118.73(16)
C16 C15 C20 119.08(16)
F16 C16 C17 118.36(16)
F16 C16 C15 120.37(17)
C17 C16 C15 121.24(16)
F17 C17 C16 120.37(17)
F17 C17 C18 119.72(17)
C16 C17 C18 119.90(16)
F18 C18 C19 120.84(18)
F18 C18 C17 118.60(17)
C19 C18 C17 120.56(18)
F19 C19 C18 117.94(17)
F19 C19 C20 119.90(16)
C18 C19 C20 122.16(17)
C19 C20 C15 117.01(15)
C19 C20 C11 123.43(16)
C15 C20 C11 119.56(15)
C22 C21 C30 118.58(16)
C22 C21 C11 118.15(15)
C30 C21 C11 122.71(16)
C21 C22 O5 120.55(16)
C21 C22 C23 121.67(16)
O5 C22 C23 117.67(17)
F23 C23 C24 120.58(17)
F23 C23 C22 119.09(17)
C24 C23 C22 120.29(17)
F24 C24 C23 117.89(18)
F24 C24 C25 120.86(17)
C23 C24 C25 121.25(17)
C24 C25 C26 123.35(18)
C24 C25 C30 118.28(16)
C26 C25 C30 118.37(18)
C27 C26 F26 118.55(19)
C27 C26 C25 121.56(19)
F26 C26 C25 119.9(2)
C26 C27 F27 120.4(2)
C26 C27 C28 120.63(18)
F27 C27 C28 118.9(2)
F28 C28 C29 120.7(2)
F28 C28 C27 119.45(18)
C29 C28 C27 119.9(2)
F29 C29 C28 117.33(18)
F29 C29 C30 120.86(16)
C28 C29 C30 121.75(19)
C29 C30 C25 117.66(15)
C29 C30 C21 122.59(17)
C25 C30 C21 119.74(16)

loop_
_geom_bond_atom_site_label_1
_geom_bond_atom_site_label_2
_geom_bond_distance
F13 C13 1.340(2)
F14 C14 1.335(2)
F16 C16 1.337(2)
F17 C17 1.337(2)
F18 C18 1.334(2)
F19 C19 1.341(2)
F23 C23 1.337(2)
F24 C24 1.341(2)
F26 C26 1.349(2)
F27 C27 1.344(2)
F28 C28 1.333(3)
F29 C29 1.339(2)
O1 C1 1.360(2)
O1 C12 1.391(2)
O2 C1 1.187(2)
O3 C4 1.351(3)
O3 C2 1.423(3)
O4 C4 1.201(3)
O5 C6 1.364(2)
O5 C22 1.394(2)
O6 C6 1.181(3)
O7 C9 1.347(3)
O7 C7 1.432(3)
O8 C9 1.211(3)
C1 C2 1.518(3)
C2 C3 1.526(4)
C4 C5 1.483(3)
C6 C7 1.525(3)
C7 C8 1.513(3)
C9 C10 1.487(4)
C11 C12 1.363(3)
C11 C20 1.433(2)
C11 C21 1.496(2)
C12 C13 1.401(3)
C13 C14 1.351(3)
C14 C15 1.407(3)
C15 C16 1.417(2)
C15 C20 1.430(2)
C16 C17 1.352(3)
C17 C18 1.396(3)
C18 C19 1.355(3)
C19 C20 1.409(3)
C21 C22 1.358(3)
C21 C30 1.432(2)
C22 C23 1.400(3)
C23 C24 1.360(3)
C24 C25 1.398(3)
C25 C26 1.417(3)
C25 C30 1.425(3)
C26 C27 1.340(3)
C27 C28 1.391(3)
C28 C29 1.364(3)
C29 C30 1.408(3)

loop_
_geom_torsion_atom_site_label_1
_geom_torsion_atom_site_label_2
_geom_torsion_atom_site_label_3
_geom_torsion_atom_site_label_4
_geom_torsion
C12 O1 C1 O2 11.5(3)
C12 O1 C1 C2 -166.63(16)
C4 O3 C2 C1 -76.0(2)
C4 O3 C2 C3 164.71(18)
O2 C1 C2 O3 176.1(2)
O1 C1 C2 O3 -5.7(2)
O2 C1 C2 C3 -65.7(3)
O1 C1 C2 C3 112.4(2)
C2 O3 C4 O4 0.1(3)
C2 O3 C4 C5 179.53(17)
C22 O5 C6 O6 -7.3(3)
C22 O5 C6 C7 168.49(17)
C9 O7 C7 C8 178.90(17)
C9 O7 C7 C6 -61.2(2)
O6 C6 C7 O7 -42.7(3)
O5 C6 C7 O7 141.67(17)
O6 C6 C7 C8 75.1(3)
O5 C6 C7 C8 -100.50(19)
C7 O7 C9 O8 6.5(3)
C7 O7 C9 C10 -173.2(2)
C20 C11 C12 O1 -174.17(15)
C21 C11 C12 O1 1.2(2)
C20 C11 C12 C13 0.4(3)
C21 C11 C12 C13 175.76(17)
C1 O1 C12 C11 -112.1(2)
C1 O1 C12 C13 73.2(2)
C11 C12 C13 F13 -179.54(17)
O1 C12 C13 F13 -4.8(3)
C11 C12 C13 C14 -1.7(3)
O1 C12 C13 C14 173.08(17)
F13 C13 C14 F14 -1.1(3)
C12 C13 C14 F14 -178.98(18)
F13 C13 C14 C15 178.68(17)
C12 C13 C14 C15 0.8(3)
F14 C14 C15 C16 1.4(3)
C13 C14 C15 C16 -178.40(18)
F14 C14 C15 C20 -178.98(16)
C13 C14 C15 C20 1.2(3)
C14 C15 C16 F16 2.8(3)
C20 C15 C16 F16 -176.80(15)
C14 C15 C16 C17 -178.89(17)
C20 C15 C16 C17 1.5(2)
F16 C16 C17 F17 -0.6(3)
C15 C16 C17 F17 -178.96(16)
F16 C16 C17 C18 178.68(17)
C15 C16 C17 C18 0.3(3)
F17 C17 C18 F18 -1.8(3)
C16 C17 C18 F18 178.93(17)
F17 C17 C18 C19 178.22(17)
C16 C17 C18 C19 -1.1(3)
F18 C18 C19 F19 -0.8(3)
C17 C18 C19 F19 179.19(17)
F18 C18 C19 C20 179.91(18)
C17 C18 C19 C20 -0.1(3)
F19 C19 C20 C15 -177.38(15)
C18 C19 C20 C15 1.9(3)
F19 C19 C20 C11 2.9(3)
C18 C19 C20 C11 -177.80(18)
C14 C15 C20 C19 177.84(16)
C16 C15 C20 C19 -2.5(2)
C14 C15 C20 C11 -2.5(2)
C16 C15 C20 C11 177.15(16)
C12 C11 C20 C19 -178.63(17)
C21 C11 C20 C19 6.3(3)
C12 C11 C20 C15 1.7(2)
C21 C11 C20 C15 -173.34(16)
C12 C11 C21 C22 -94.7(2)
C20 C11 C21 C22 80.4(2)
C12 C11 C21 C30 76.6(2)
C20 C11 C21 C30 -108.3(2)
C30 C21 C22 O5 172.77(16)
C11 C21 C22 O5 -15.6(2)
C30 C21 C22 C23 -3.3(3)
C11 C21 C22 C23 168.36(17)
C6 O5 C22 C21 106.5(2)
C6 O5 C22 C23 -77.3(2)
C21 C22 C23 F23 -178.35(18)
O5 C22 C23 F23 5.5(3)
C21 C22 C23 C24 -0.6(3)
O5 C22 C23 C24 -176.74(18)
F23 C23 C24 F24 -0.6(3)
C22 C23 C24 F24 -178.33(18)
F23 C23 C24 C25 -179.64(18)
C22 C23 C24 C25 2.6(3)
F24 C24 C25 C26 0.2(3)
C23 C24 C25 C26 179.3(2)
F24 C24 C25 C30 -179.69(18)
C23 C24 C25 C30 -0.7(3)
C24 C25 C26 C27 -178.4(2)
C30 C25 C26 C27 1.5(3)
C24 C25 C26 F26 0.9(3)
C30 C25 C26 F26 -179.14(19)
F26 C26 C27 F27 0.7(3)
C25 C26 C27 F27 -180.0(2)
F26 C26 C27 C28 -177.6(2)
C25 C26 C27 C28 1.8(4)
C26 C27 C28 F28 176.8(2)
F27 C27 C28 F28 -1.5(4)
C26 C27 C28 C29 -2.4(4)
F27 C27 C28 C29 179.3(2)
F28 C28 C29 F29 -2.2(3)
C27 C28 C29 F29 177.0(2)
F28 C28 C29 C30 -179.5(2)
C27 C28 C29 C30 -0.2(3)
F29 C29 C30 C25 -173.74(18)
C28 C29 C30 C25 3.4(3)
F29 C29 C30 C21 5.4(3)
C28 C29 C30 C21 -177.4(2)
C24 C25 C30 C29 175.93(18)
C26 C25 C30 C29 -4.0(3)
C24 C25 C30 C21 -3.2(3)
C26 C25 C30 C21 176.83(18)
C22 C21 C30 C29 -173.94(17)
C11 C21 C30 C29 14.8(3)
C22 C21 C30 C25 5.2(3)
C11 C21 C30 C25 -166.09(16)

loop_
_cod_related_entry_id
_cod_related_entry_database
_cod_related_entry_code
1 ChemSpider 21198282
